data_4339687
loop_
_publ_author_name
'Abdou, Hanan E.'
'Mohamed, Ahmed A.'
'Fackler, Jr, John P'

_publ_section_title
;
 Oxidative addition of small molecules to a dinuclear Au(I) amidinate
 complex, Au2[(2,6-Me2Ph)2N2CH]2. Syntheses and characterization of Au(II)
 amidinate complexes including one which possesses Au(II)-oxygen bonds.
;
_journal_issue 23
_journal_name_full 'Inorganic chemistry'
_journal_page_first 9692
_journal_page_last 9699
_journal_paper_doi 10.1021/ic700929e
_journal_volume 46
_journal_year 2007
_chemical_formula_sum 'C38 H46 Au2 I2 N4 O'
_chemical_formula_weight 1222.53
_chemical_name_systematic
; 
 ? 
;
_space_group_IT_number 2
_symmetry_cell_setting triclinic
_symmetry_space_group_name_Hall '-P 1'
_symmetry_space_group_name_H-M 'P -1'
_atom_sites_solution_hydrogens geom
_atom_sites_solution_primary direct
_atom_sites_solution_secondary difmap
_audit_creation_method SHELXL-97
_cell_angle_alpha 84.815(2)
_cell_angle_beta 78.352(2)
_cell_angle_gamma 88.577(2)
_cell_formula_units_Z 1
_cell_length_a 8.0611(12)
_cell_length_b 10.9563(16)
_cell_length_c 11.3520(17)
_cell_measurement_temperature 110(2)
_cell_volume 977.9(3)
_computing_structure_refinement 'SHELXL-97 (Sheldrick, 1997)'
_computing_structure_solution 'SHELXS-97 (Sheldrick, 1990)'
_diffrn_ambient_temperature 110(2)
_diffrn_measured_fraction_theta_full 0.928
_diffrn_measured_fraction_theta_max 0.928
_diffrn_radiation_monochromator graphite
_diffrn_radiation_source 'fine-focus sealed tube'
_diffrn_radiation_type MoK\a
_diffrn_radiation_wavelength 0.71073
_diffrn_reflns_av_R_equivalents 0.0309
_diffrn_reflns_av_sigmaI/netI 0.0459
_diffrn_reflns_limit_h_max 10
_diffrn_reflns_limit_h_min -10
_diffrn_reflns_limit_k_max 14
_diffrn_reflns_limit_k_min -14
_diffrn_reflns_limit_l_max 14
_diffrn_reflns_limit_l_min -15
_diffrn_reflns_number 8515
_diffrn_reflns_theta_full 28.41
_diffrn_reflns_theta_max 28.41
_diffrn_reflns_theta_min 1.84
_exptl_absorpt_coefficient_mu 9.105
_exptl_crystal_density_diffrn 2.076
_exptl_crystal_density_method 'not measured'
_exptl_crystal_F_000 912
_refine_diff_density_max 2.722
_refine_diff_density_min -4.260
_refine_diff_density_rms 0.282
_refine_ls_extinction_method none
_refine_ls_goodness_of_fit_ref 1.062
_refine_ls_hydrogen_treatment mixed
_refine_ls_matrix_type full
_refine_ls_number_parameters 215
_refine_ls_number_reflns 4557
_refine_ls_number_restraints 10
_refine_ls_restrained_S_all 1.068
_refine_ls_R_factor_all 0.0459
_refine_ls_R_factor_gt 0.0422
_refine_ls_shift/su_max 0.001
_refine_ls_shift/su_mean 0.000
_refine_ls_structure_factor_coef Fsqd
_refine_ls_weighting_details 'calc w=1/[\s^2^(Fo^2^)+(0.0866P)^2^+0.0000P] where P=(Fo^2^+2Fc^2^)/3'
_refine_ls_weighting_scheme calc
_refine_ls_wR_factor_gt 0.1204
_refine_ls_wR_factor_ref 0.1249
_reflns_number_gt 4078
_reflns_number_total 4557
_reflns_threshold_expression >2sigma(I)
_cod_data_source_file ic700929e-file005.cif
_cod_data_source_block dinuclearI2
_cod_original_sg_symbol_H-M p-1
_cod_database_code 4339687

loop_
_symmetry_equiv_pos_as_xyz
'x, y, z'
'-x, -y, -z'

loop_
_atom_site_label
_atom_site_type_symbol
_atom_site_fract_x
_atom_site_fract_y
_atom_site_fract_z
_atom_site_U_iso_or_equiv
_atom_site_adp_type
_atom_site_occupancy
_atom_site_symmetry_multiplicity
_atom_site_calc_flag
_atom_site_refinement_flags
_atom_site_disorder_assembly
_atom_site_disorder_group
C17 C 0.2960(9) 0.4644(6) 0.1243(6) 0.0440(17) Uani 1 1 d . . .
H17A H 0.3520 0.4877 0.1858 0.066 Uiso 1 1 calc R . .
H17B H 0.3789 0.4482 0.0538 0.066 Uiso 1 1 calc R . .
H17C H 0.2305 0.3920 0.1536 0.066 Uiso 1 1 calc R . .
Au1 Au 0.07798(2) 0.593968(13) 0.438889(14) 0.01372(11) Uani 1 1 d . . .
I1 I 0.25527(5) 0.78214(3) 0.30969(3) 0.02643(13) Uani 1 1 d . . .
N1 N 0.1336(6) 0.6387(4) 0.5959(4) 0.0170(9) Uani 1 1 d . . .
N2 N 0.0040(6) 0.5345(4) 0.2937(4) 0.0183(9) Uani 1 1 d . . .
C2 C 0.2100(7) 0.7529(4) 0.6115(4) 0.0153(10) Uani 1 1 d . . .
C3 C 0.1072(6) 0.8552(4) 0.6331(5) 0.0192(10) Uani 1 1 d . . .
C4 C 0.1823(7) 0.9639(4) 0.6515(5) 0.0236(11) Uani 1 1 d . . .
H4 H 0.1161 1.0339 0.6653 0.028 Uiso 1 1 calc R . .
C5 C 0.3550(7) 0.9679(5) 0.6494(5) 0.0254(12) Uani 1 1 d . . .
H5 H 0.4039 1.0402 0.6624 0.030 Uiso 1 1 calc R . .
C6 C 0.4545(7) 0.8640(4) 0.6279(5) 0.0242(11) Uani 1 1 d . . .
H6 H 0.5701 0.8674 0.6264 0.029 Uiso 1 1 calc R . .
C7 C 0.3839(6) 0.7551(4) 0.6085(4) 0.0191(10) Uani 1 1 d . . .
C8 C -0.0794(7) 0.8520(4) 0.6364(6) 0.0256(12) Uani 1 1 d . . .
H8A H -0.0986 0.8264 0.5616 0.038 Uiso 1 1 calc R . .
H8B H -0.1271 0.9322 0.6479 0.038 Uiso 1 1 calc R . .
H8C H -0.1321 0.7952 0.7019 0.038 Uiso 1 1 calc R . .
C9 C 0.4935(7) 0.6428(5) 0.5800(6) 0.0294(13) Uani 1 1 d . . .
H9A H 0.6099 0.6621 0.5769 0.044 Uiso 1 1 calc R . .
H9B H 0.4812 0.6177 0.5034 0.044 Uiso 1 1 calc R . .
H9C H 0.4587 0.5775 0.6417 0.044 Uiso 1 1 calc R . .
C1 C 0.0810(7) 0.5675(5) 0.6966(5) 0.0184(11) Uani 1 1 d . . .
H1 H 0.1068 0.5922 0.7670 0.022 Uiso 1 1 calc R . .
C10 C 0.0379(7) 0.5990(5) 0.1748(5) 0.0186(11) Uani 1 1 d . . .
C11 C -0.0746(7) 0.6899(4) 0.1463(5) 0.0233(11) Uani 1 1 d . . .
C12 C -0.0340(8) 0.7539(5) 0.0324(5) 0.0302(13) Uani 1 1 d . . .
H12 H -0.1073 0.8150 0.0111 0.036 Uiso 1 1 calc R . .
C13 C 0.1107(8) 0.7296(5) -0.0492(5) 0.0300(13) Uani 1 1 d . . .
H13 H 0.1377 0.7761 -0.1231 0.036 Uiso 1 1 calc R . .
C14 C 0.2151(8) 0.6354(5) -0.0199(5) 0.0313(13) Uani 1 1 d . . .
H14 H 0.3111 0.6165 -0.0760 0.038 Uiso 1 1 calc R . .
C15 C 0.1801(7) 0.5675(5) 0.0921(5) 0.0260(12) Uani 1 1 d . . .
C16 C -0.2324(8) 0.7182(5) 0.2367(6) 0.0364(14) Uani 1 1 d . . .
H16A H -0.3039 0.6475 0.2545 0.055 Uiso 1 1 calc R . .
H16B H -0.2921 0.7855 0.2035 0.055 Uiso 1 1 calc R . .
H16C H -0.2014 0.7398 0.3094 0.055 Uiso 1 1 calc R . .
O1S O 0.3886(9) 0.9720(10) 0.9821(13) 0.0465(16) Uani 0.50 1 d PD A -1
C2S C 0.5000(12) 0.8692(8) 0.9543(13) 0.0465(16) Uani 0.50 1 d PD A -1
H2S1 H 0.4711 0.8282 0.8890 0.056 Uiso 0.50 1 calc PR A -1
H2S2 H 0.4938 0.8107 1.0244 0.056 Uiso 0.50 1 calc PR A -1
C3S C 0.6732(11) 0.9245(10) 0.9173(12) 0.0465(16) Uani 0.50 1 d PD A -1
H3S1 H 0.6935 0.9593 0.8340 0.056 Uiso 0.50 1 calc PR A -1
H3S2 H 0.7605 0.8641 0.9270 0.056 Uiso 0.50 1 calc PR A -1
C4S C 0.6682(12) 1.0230(14) 1.0028(19) 0.0465(16) Uani 0.50 1 d PD A -1
H4S1 H 0.7438 1.0898 0.9669 0.056 Uiso 0.50 1 calc PR A -1
H4S2 H 0.6984 0.9903 1.0780 0.056 Uiso 0.50 1 calc PR A -1
C5S C 0.4812(12) 1.0654(9) 1.0230(13) 0.0465(16) Uani 0.50 1 d PD A -1
H5S1 H 0.4377 1.0747 1.1078 0.056 Uiso 0.50 1 calc PR A -1
H5S2 H 0.4708 1.1434 0.9773 0.056 Uiso 0.50 1 calc PR A -1

loop_
_atom_site_aniso_label
_atom_site_aniso_U_11
_atom_site_aniso_U_22
_atom_site_aniso_U_33
_atom_site_aniso_U_23
_atom_site_aniso_U_13
_atom_site_aniso_U_12
C17 0.033(4) 0.050(4) 0.040(4) 0.012(3) 0.005(3) 0.013(3)
Au1 0.01757(15) 0.01384(15) 0.01026(16) 0.00106(9) -0.00471(10) -0.00228(9)
I1 0.0350(2) 0.0260(2) 0.0191(2) 0.00472(16) -0.00868(17) -0.01345(16)
N1 0.021(2) 0.021(2) 0.011(2) -0.0019(17) -0.0069(17) -0.0039(16)
N2 0.026(2) 0.019(2) 0.011(2) 0.0004(17) -0.0067(18) -0.0043(17)
C2 0.025(3) 0.014(2) 0.008(2) 0.0023(18) -0.0082(19) -0.0017(18)
C3 0.021(3) 0.019(2) 0.018(3) 0.0003(19) -0.006(2) -0.0010(18)
C4 0.033(3) 0.014(2) 0.024(3) 0.000(2) -0.005(2) -0.0009(19)
C5 0.029(3) 0.019(2) 0.028(3) -0.002(2) -0.005(2) -0.006(2)
C6 0.022(3) 0.026(2) 0.026(3) -0.003(2) -0.006(2) -0.002(2)
C7 0.021(3) 0.024(2) 0.013(3) -0.0016(19) -0.0052(19) 0.0010(19)
C8 0.021(3) 0.021(2) 0.036(3) -0.001(2) -0.009(2) 0.0019(19)
C9 0.022(3) 0.028(3) 0.040(4) -0.007(2) -0.008(2) 0.006(2)
C1 0.020(3) 0.020(2) 0.015(3) -0.002(2) -0.002(2) 0.0017(19)
C10 0.028(3) 0.019(2) 0.011(3) 0.0014(19) -0.010(2) -0.006(2)
C11 0.033(3) 0.018(2) 0.021(3) 0.002(2) -0.013(2) -0.004(2)
C12 0.047(4) 0.022(2) 0.025(3) 0.006(2) -0.019(3) 0.000(2)
C13 0.056(4) 0.022(2) 0.015(3) 0.003(2) -0.013(3) -0.007(2)
C14 0.047(4) 0.031(3) 0.013(3) 0.000(2) 0.002(2) -0.005(3)
C15 0.028(3) 0.025(3) 0.023(3) 0.003(2) -0.005(2) 0.000(2)
C16 0.039(4) 0.029(3) 0.040(4) 0.007(3) -0.010(3) 0.009(2)
O1S 0.042(4) 0.043(3) 0.064(4) -0.002(3) -0.032(4) -0.003(3)
C2S 0.042(4) 0.043(3) 0.064(4) -0.002(3) -0.032(4) -0.003(3)
C3S 0.042(4) 0.043(3) 0.064(4) -0.002(3) -0.032(4) -0.003(3)
C4S 0.042(4) 0.043(3) 0.064(4) -0.002(3) -0.032(4) -0.003(3)
C5S 0.042(4) 0.043(3) 0.064(4) -0.002(3) -0.032(4) -0.003(3)

loop_
_atom_type_symbol
_atom_type_description
_atom_type_scat_dispersion_real
_atom_type_scat_dispersion_imag
_atom_type_scat_source
C C 0.0033 0.0016 'International Tables Vol C Tables 4.2.6.8 and 6.1.1.4'
H H 0.0000 0.0000 'International Tables Vol C Tables 4.2.6.8 and 6.1.1.4'
N N 0.0061 0.0033 'International Tables Vol C Tables 4.2.6.8 and 6.1.1.4'
I I -0.4742 1.8119 'International Tables Vol C Tables 4.2.6.8 and 6.1.1.4'
Au Au -2.0133 8.8022 'International Tables Vol C Tables 4.2.6.8 and 6.1.1.4'
O O 0.0106 0.0060 'International Tables Vol C Tables 4.2.6.8 and 6.1.1.4'

loop_
_geom_angle_atom_site_label_1
_geom_angle_atom_site_label_2
_geom_angle_atom_site_label_3
_geom_angle
_geom_angle_site_symmetry_1
_geom_angle_site_symmetry_3
N2 Au1 N1 173.36(16) . .
N2 Au1 Au1 86.37(12) . 2_566
N1 Au1 Au1 87.10(12) . 2_566
N2 Au1 I1 93.70(12) . .
N1 Au1 I1 92.88(12) . .
Au1 Au1 I1 176.947(12) 2_566 .
C1 N1 C2 115.2(4) . .
C1 N1 Au1 119.6(3) . .
C2 N1 Au1 124.7(3) . .
C1 N2 C10 115.3(4) 2_566 .
C1 N2 Au1 120.8(4) 2_566 .
C10 N2 Au1 123.9(3) . .
C3 C2 C7 122.2(4) . .
C3 C2 N1 119.0(5) . .
C7 C2 N1 118.8(4) . .
C2 C3 C4 118.3(5) . .
C2 C3 C8 121.9(4) . .
C4 C3 C8 119.9(5) . .
C5 C4 C3 120.4(5) . .
C6 C5 C4 120.0(5) . .
C5 C6 C7 120.9(5) . .
C6 C7 C2 118.2(5) . .
C6 C7 C9 121.0(5) . .
C2 C7 C9 120.8(4) . .
N2 C1 N1 126.1(5) 2_566 .
C15 C10 C11 122.0(5) . .
C15 C10 N2 119.2(5) . .
C11 C10 N2 118.8(5) . .
C10 C11 C12 117.3(5) . .
C10 C11 C16 120.7(5) . .
C12 C11 C16 122.0(5) . .
C13 C12 C11 122.1(5) . .
C12 C13 C14 118.9(5) . .
C13 C14 C15 121.5(6) . .
C10 C15 C14 118.1(5) . .
C10 C15 C17 120.6(5) . .
C14 C15 C17 121.3(5) . .
C2S O1S C5S 108.7(5) . .
O1S C2S C3S 104.5(6) . .
C2S C3S C4S 103.1(6) . .
C3S C4S C5S 102.6(6) . .
O1S C5S C4S 106.7(5) . .

loop_
_geom_bond_atom_site_label_1
_geom_bond_atom_site_label_2
_geom_bond_distance
_geom_bond_site_symmetry_2
C17 C15 1.515(8) .
Au1 N2 2.027(4) .
Au1 N1 2.027(4) .
Au1 Au1 2.5794(4) 2_566
Au1 I1 2.6828(4) .
N1 C1 1.325(7) .
N1 C2 1.449(6) .
N2 C1 1.310(7) 2_566
N2 C10 1.444(7) .
C2 C3 1.387(7) .
C2 C7 1.396(7) .
C3 C4 1.400(6) .
C3 C8 1.499(7) .
C4 C5 1.389(8) .
C5 C6 1.387(7) .
C6 C7 1.389(6) .
C7 C9 1.517(7) .
C1 N2 1.310(7) 2_566
C10 C15 1.384(8) .
C10 C11 1.391(7) .
C11 C12 1.396(8) .
C11 C16 1.509(8) .
C12 C13 1.371(9) .
C13 C14 1.376(8) .
C14 C15 1.394(7) .
O1S C2S 1.439(8) .
O1S C5S 1.443(8) .
C2S C3S 1.501(8) .
C3S C4S 1.510(9) .
C4S C5S 1.544(8) .
